data_2002080
loop_
_publ_author_name
'Wu, P.'
'Ibers, J. A.'

_publ_section_title
;
 Synthesis and structures of the quaternary sulfides
 K~0.5~Zr~0.5~In~0.5~S~2~ and K~0.5~Cr~0.5~Sn~0.5~S~2~
;
_journal_issue 1
_journal_name_full 'Acta Crystallographica Section C'
_journal_page_first 126
_journal_page_last 129
_journal_paper_doi 10.1107/S0108270192008345
_journal_volume 49
_journal_year 1993
_chemical_formula_moiety 'K0.5 Zr0.5 In0.5 S2 '
_chemical_formula_sum 'In0.5 K0.5 S2 Zr0.5'
_chemical_formula_weight 186.70
_chemical_name_systematic
;
potassium zirconium indium sulfide
;
_space_group_IT_number 194
_symmetry_cell_setting hexagonal
_symmetry_space_group_name_Hall '-P 6c 2c'
_symmetry_space_group_name_H-M 'P 63/m m c'
_cell_angle_alpha 90.0
_cell_angle_beta 90.0
_cell_angle_gamma 120.0
_cell_formula_units_Z 2
_cell_length_a 3.7210(10)
_cell_length_b 3.721
_cell_length_c 16.639(7)
_cell_measurement_reflns_used 54
_cell_measurement_temperature 115
_cell_measurement_theta_max 19.5
_cell_measurement_theta_min 18.5
_cell_volume 199.50(10)
_computing_cell_refinement 'CELREF (local program)'
_computing_data_collection PCPS/Picker
_computing_data_reduction 'NUPICK (local program)'
_computing_molecular_graphics 'SHELXTL/PC (Sheldrick, 1990)'
_computing_publication_material 'DATABL (local program)'
_computing_structure_refinement 'NUCLS (local program)'
_computing_structure_solution 'SHELXS86 (Sheldrick, 1986)'
_diffrn_ambient_temperature 115
_diffrn_measurement_device 'Picker FACS-1'
_diffrn_measurement_method \q-2\q
_diffrn_radiation_monochromator graphite
_diffrn_radiation_source 'X-ray tube'
_diffrn_radiation_type MoK\a
_diffrn_radiation_wavelength 0.7093
_diffrn_reflns_av_R_equivalents 0.095
_diffrn_reflns_limit_h_max 6
_diffrn_reflns_limit_h_min -6
_diffrn_reflns_limit_k_max 6
_diffrn_reflns_limit_k_min -6
_diffrn_reflns_limit_l_max 26
_diffrn_reflns_limit_l_min -26
_diffrn_reflns_number 3438
_diffrn_reflns_reduction_process 'symmetry equivalent data averaged'
_diffrn_reflns_theta_max 35.0
_diffrn_reflns_theta_min 1.25
_diffrn_standards_decay_% 0
_diffrn_standards_interval_count 100
_diffrn_standards_number 6
_exptl_absorpt_coefficient_mu 5.56
_exptl_absorpt_correction_T_max 0.842
_exptl_absorpt_correction_T_min 0.601
_exptl_absorpt_correction_type analytical
_exptl_crystal_colour Red
_exptl_crystal_density_diffrn 3.11
_exptl_crystal_description Plate
_exptl_crystal_F_000 '168.593 (with anomalous dispersion)'
_exptl_crystal_size_max 0.16
_exptl_crystal_size_mid 0.09
_exptl_crystal_size_min 0.03
_refine_diff_density_max 7.7
_refine_diff_density_min -3.0
_refine_ls_extinction_coef 'C = 0.77E-6(22)'
_refine_ls_extinction_method 'equations (3) and (4), Zachariasen (1968)'
_refine_ls_goodness_of_fit_all 2.30
_refine_ls_goodness_of_fit_obs 2.30
_refine_ls_matrix_type full
_refine_ls_number_constraints 1
_refine_ls_number_parameters 12
_refine_ls_number_reflns 194
_refine_ls_number_restraints 0
_refine_ls_shift/esd_max 0.119
_refine_ls_shift/esd_mean 0.039
_refine_ls_structure_factor_coef Fsqd
_refine_ls_weighting_details 'w = 1/[\s^2^(F^2^)+(0.04F^2^)^2^]^1/2^'
_refine_ls_weighting_scheme calc
_refine_ls_wR_factor_all 0.111
_refine_ls_wR_factor_obs 0.111
_reflns_number_observed 194
_reflns_number_total 194
_reflns_observed_criterion All
_cod_data_source_file st1015.cif
_cod_data_source_block st1015_structure_1_of_2
_cod_depositor_comments
;
The following automatic conversions were performed:

'_refine_ls_weighting_scheme' value
'1/[\s^2^(F^2^)+(0.04F^2^)^2^]^1/2^' was changed to 'calc'. New tag
'_refine_ls_weighting_details' was created. The value of the new tag
was set to 'w = 1/[\s^2^(F^2^)+(0.04F^2^)^2^]^1/2^'.

Automatic conversion script
Id: cif_fix_values 3143 2015-03-26 13:38:13Z robertas 
;
_cod_original_formula_sum 'K0.5 Zr0.5 In0.5 S2'
_cod_database_code 2002080

loop_
_symmetry_equiv_pos_as_xyz
x,y,z
-y,x-y,z
-x+y,-x,z
-x,-y,z+0.5
y,-x+y,z+0.5
x-y,x,z+0.5
y,x,-z
x-y,-y,-z
-x,-x+y,-z
-y,-x,-z+0.5
-x+y,y,-z+0.5
x,x-y,-z+0.5
-x,-y,-z
y,-x+y,-z
x-y,x,-z
x,y,-z+0.5
-y,x-y,-z+0.5
-x+y,-x,-z+0.5
-y,-x,z
-x+y,y,z
x,x-y,z
y,x,z+0.5
x-y,-y,z+0.5
-x,-x+y,z+0.5

loop_
_atom_site_aniso_label
_atom_site_aniso_U_11
_atom_site_aniso_U_22
_atom_site_aniso_U_33
_atom_site_aniso_U_12
_atom_site_aniso_U_13
_atom_site_aniso_U_23
_atom_site_aniso_type_symbol
Zr/In 0.0078(4) 0.00782 0.0184(5) 0.00391 0 0 Zr/In
K1 0.120(13) 0.120 0.015(4) 0.0598 0 0 K
K2 0.050(12) 0.050 0.005(6) 0.0251 0 0 K
S 0.0105(5) 0.01054 0.0154(7) 0.00527 0 0 S

loop_
_atom_site_label
_atom_site_fract_x
_atom_site_fract_y
_atom_site_fract_z
_atom_site_thermal_displace_type
_atom_site_calc_flag
_atom_site_refinement_flags
_atom_site_occupancy
_atom_site_disorder_group
_atom_site_type_symbol
Zr/In 0 0 0 Uani d S 0.5 ? Zr/In
K1 0.33333 0.66667 0.25 Uani d P 0.35(2) A K
K2 0 0 0.25 Uani d P 0.15 A K
S 0.66667 0.33333 0.41300(10) Uani d S 1.0 ? S

loop_
_atom_type_symbol
_atom_type_description
_atom_type_scat_dispersion_real
_atom_type_scat_dispersion_imag
_atom_type_scat_source
In ? -0.936 1.310 'Cromer (1974); Cromer & Waber (1974)'
K ? 0.179 0.250 'Cromer (1974); Cromer & Waber (1974)'
S ? 0.110 0.124 'Cromer (1974); Cromer & Waber (1974)'
Zr ? -3.090 0.560 'Cromer (1974); Cromer & Waber (1974); Cromer & Liberman (1981)'

loop_
_geom_angle_atom_site_label_1
_geom_angle_atom_site_label_2
_geom_angle_atom_site_label_3
_geom_angle_site_symmetry_1
_geom_angle_site_symmetry_2
_geom_angle_site_symmetry_3
_geom_angle
_geom_angle_publ_flag
S Zr/In S 2_555 1_555 3_555 91.79(5) yes

loop_
_geom_bond_atom_site_label_1
_geom_bond_atom_site_label_2
_geom_bond_site_symmetry_1
_geom_bond_site_symmetry_2
_geom_bond_distance
_geom_bond_publ_flag
Zr/In S 1_555 2_555 2.5910(10) yes
K1 S 1_555 1_555 3.459(2) yes
K2 S 1_555 1_555 3.459(2) yes

loop_
_geom_contact_atom_site_label_1
_geom_contact_atom_site_label_2
_geom_contact_distance
_geom_contact_site_symmetry_1
_geom_contact_site_symmetry_2
_geom_contact_publ_flag
? ? ? ? ? ?

loop_
_geom_torsion_atom_site_label_1
_geom_torsion_atom_site_label_2
_geom_torsion_atom_site_label_3
_geom_torsion_atom_site_label_4
_geom_torsion_site_symmetry_1
_geom_torsion_site_symmetry_2
_geom_torsion_site_symmetry_3
_geom_torsion_site_symmetry_4
_geom_torsion
_geom_torsion_publ_flag
? ? ? ? ? ? ? ? ? ?
